data_7243635
loop_
_publ_author_name
'Tominaga, Masahide'
'Shinkawa, Shoyo'
'Hyodo, Tadashi'
'Yamaguchi, Kentaro'

_publ_section_title
;
 Dynamic behavior of macrocycle-based organic frameworks in single-crystal
 to single-crystal guest exchanges
;
_journal_issue 40
_journal_name_full CrystEngComm
_journal_page_first 7039
_journal_page_last 7043
_journal_paper_doi 10.1039/D1CE01003D
_journal_volume 23
_journal_year 2021
_chemical_formula_sum 'C56 H54 Br4 N4 O5'
_chemical_formula_weight 1182.67
_space_group_crystal_system triclinic
_space_group_IT_number 2
_space_group_name_Hall '-P 1'
_space_group_name_H-M_alt 'P -1'
_atom_sites_solution_hydrogens geom
_audit_creation_method SHELXL-2018/3
_audit_update_record
;
2021-07-27 deposited with the CCDC.	2021-09-23 downloaded from the CCDC.
;
_cell_angle_alpha 63.995(5)
_cell_angle_beta 82.597(5)
_cell_angle_gamma 85.988(5)
_cell_formula_units_Z 1
_cell_length_a 6.5928(11)
_cell_length_b 14.239(2)
_cell_length_c 15.231(3)
_cell_measurement_reflns_used 9742
_cell_measurement_temperature 100(2)
_cell_measurement_theta_max 78.44
_cell_measurement_theta_min 3.61
_cell_volume 1274.2(4)
_computing_cell_refinement 'SAINT (Bruker AXS, 2015)'
_computing_data_collection 'APEX3 (Bruker AXS, 2015)'
_computing_data_reduction 'SAINT (Bruker AXS, 2015)'
_computing_molecular_graphics 'ORTEP-3 for Windows (Farrugia, 1997)'
_computing_publication_material 'SHELXLE (H\"ubschle et al., 2011)'
_computing_structure_refinement 'SHELXL-2018/3 (Sheldrick, 2018)'
_computing_structure_solution 'SHELXT 2014/5 (Sheldrick, 2015)'
_diffrn_ambient_temperature 100(2)
_diffrn_detector_area_resol_mean 10.24
_diffrn_measured_fraction_theta_full 0.930
_diffrn_measured_fraction_theta_max 0.940
_diffrn_measurement_device_type 'BrukerD8 goniometer'
_diffrn_measurement_method 'omega and phi scans'
_diffrn_radiation_type CuK\a
_diffrn_radiation_wavelength 1.54178
_diffrn_reflns_av_R_equivalents 0.0419
_diffrn_reflns_av_unetI/netI 0.0346
_diffrn_reflns_Laue_measured_fraction_full 0.930
_diffrn_reflns_Laue_measured_fraction_max 0.940
_diffrn_reflns_limit_h_max 8
_diffrn_reflns_limit_h_min -8
_diffrn_reflns_limit_k_max 17
_diffrn_reflns_limit_k_min -17
_diffrn_reflns_limit_l_max 18
_diffrn_reflns_limit_l_min -19
_diffrn_reflns_number 18012
_diffrn_reflns_point_group_measured_fraction_full 0.930
_diffrn_reflns_point_group_measured_fraction_max 0.940
_diffrn_reflns_theta_full 12.500
_diffrn_reflns_theta_max 79.684
_diffrn_reflns_theta_min 3.248
_diffrn_source 'rotating-anode X-ray tube'
_exptl_absorpt_coefficient_mu 4.276
_exptl_absorpt_correction_T_max 0.7789
_exptl_absorpt_correction_T_min 0.6753
_exptl_absorpt_correction_type empirical
_exptl_absorpt_process_details 'SADABS Sheldrick 1996'
_exptl_crystal_colour colourless
_exptl_crystal_density_diffrn 1.541
_exptl_crystal_description prismatic
_exptl_crystal_F_000 598
_exptl_crystal_size_max 0.100
_exptl_crystal_size_mid 0.100
_exptl_crystal_size_min 0.050
_refine_diff_density_max 2.336
_refine_diff_density_min -0.717
_refine_diff_density_rms 0.124
_refine_ls_extinction_method none
_refine_ls_goodness_of_fit_ref 1.082
_refine_ls_hydrogen_treatment constr
_refine_ls_matrix_type full
_refine_ls_number_parameters 344
_refine_ls_number_reflns 5215
_refine_ls_number_restraints 29
_refine_ls_restrained_S_all 1.092
_refine_ls_R_factor_all 0.0538
_refine_ls_R_factor_gt 0.0508
_refine_ls_shift/su_max 0.000
_refine_ls_shift/su_mean 0.000
_refine_ls_structure_factor_coef Fsqd
_refine_ls_weighting_details 'w=1/[\s^2^(Fo^2^)+(0.0872P)^2^+1.8882P] where P=(Fo^2^+2Fc^2^)/3'
_refine_ls_weighting_scheme calc
_refine_ls_wR_factor_gt 0.1525
_refine_ls_wR_factor_ref 0.1582
_reflns_Friedel_coverage 0.000
_reflns_number_gt 4868
_reflns_number_total 5215
_reflns_threshold_expression 'I > 2\s(I)'
_cod_data_source_file d1ce01003d2.cif
_cod_data_source_block 1e
_cod_depositor_comments 'Adding full bibliography for 7243631--7243635.cif.'
_cod_database_code 7243635
_shelx_shelxl_version_number 2018/3
_shelx_space_group_comment
;
The symmetry employed for this shelxl refinement is uniquely defined
by the following loop, which should always be used as a source of
symmetry information in preference to the above space-group names.
They are only intended as comments.
;
_shelx_estimated_absorpt_t_min 0.674
_shelx_estimated_absorpt_t_max 0.815

loop_
_space_group_symop_operation_xyz
'x, y, z'
'-x, -y, -z'

loop_
_atom_site_label
_atom_site_type_symbol
_atom_site_fract_x
_atom_site_fract_y
_atom_site_fract_z
_atom_site_U_iso_or_equiv
_atom_site_adp_type
_atom_site_occupancy
_atom_site_site_symmetry_order
_atom_site_calc_flag
_atom_site_refinement_flags_posn
_atom_site_refinement_flags_adp
_atom_site_refinement_flags_occupancy
_atom_site_disorder_assembly
_atom_site_disorder_group
C1A C 0.275(4) 0.5368(17) 0.3181(19) 0.164(6) Uani 0.5 1 d D U P A -1
H1AA H 0.284407 0.492000 0.283914 0.246 Uiso 0.5 1 calc R U P A -1
H1AB H 0.410521 0.563337 0.314116 0.246 Uiso 0.5 1 calc R U P A -1
H1AC H 0.181267 0.595700 0.287224 0.246 Uiso 0.5 1 calc R U P A -1
C2A C 0.187(5) 0.469(2) 0.434(2) 0.280(16) Uani 0.5 1 d D U P A -1
H2AA H 0.196434 0.391843 0.457936 0.336 Uiso 0.5 1 calc R U P A -1
H2AC H 0.237000 0.490979 0.480821 0.336 Uiso 0.5 1 calc R U P A -1
C3A C -0.115(3) 0.5167(18) 0.494(2) 0.164(6) Uani 0.5 1 d D U P A -1
H3AA H -0.024903 0.547719 0.521080 0.197 Uiso 0.5 1 calc R U P A -1
H3AB H -0.155518 0.445466 0.543161 0.197 Uiso 0.5 1 calc R U P A -1
C4A C -0.318(3) 0.5949(17) 0.4472(18) 0.164(6) Uani 0.5 1 d D U P A -1
H4AA H -0.424661 0.587960 0.500768 0.246 Uiso 0.5 1 calc R U P A -1
H4AC H -0.372574 0.574218 0.401444 0.246 Uiso 0.5 1 calc R U P A -1
H4AD H -0.274241 0.667730 0.412268 0.246 Uiso 0.5 1 calc R U P A -1
O1A O -0.027(4) 0.521(3) 0.395(2) 0.302(12) Uani 0.5 1 d D U P A -1
C1 C 0.8328(5) 0.8212(2) 0.0915(2) 0.0285(6) Uani 1 1 d . . . . .
C2 C 1.0398(5) 0.8330(3) 0.0279(2) 0.0345(7) Uani 1 1 d . . . . .
H2A H 1.077246 0.907678 -0.006219 0.041 Uiso 1 1 calc R U . . .
H2AB H 1.147481 0.794176 0.070442 0.041 Uiso 1 1 calc R U . . .
C3 C 1.0269(6) 0.7907(3) -0.0485(2) 0.0383(8) Uani 1 1 d . . . . .
H3 H 1.162045 0.798886 -0.089192 0.046 Uiso 1 1 calc R U . . .
C4 C 0.8628(7) 0.8525(3) -0.1149(3) 0.0452(9) Uani 1 1 d . . . . .
H4A H 0.898990 0.927269 -0.149476 0.054 Uiso 1 1 calc R U . . .
H4AB H 0.854171 0.826419 -0.164778 0.054 Uiso 1 1 calc R U . . .
C5 C 0.6584(6) 0.8401(3) -0.0530(3) 0.0391(8) Uani 1 1 d . . . . .
H5 H 0.551580 0.880626 -0.096686 0.047 Uiso 1 1 calc R U . . .
C6 C 0.6697(6) 0.8821(3) 0.0233(3) 0.0360(7) Uani 1 1 d . . . . .
H6A H 0.534968 0.875072 0.062557 0.043 Uiso 1 1 calc R U . . .
H6AB H 0.704094 0.957139 -0.010593 0.043 Uiso 1 1 calc R U . . .
C7 C 0.9704(5) 0.6748(3) 0.0036(2) 0.0345(7) Uani 1 1 d . . . . .
H7A H 1.077538 0.634283 0.045799 0.041 Uiso 1 1 calc R U . . .
H7AB H 0.963423 0.648014 -0.045972 0.041 Uiso 1 1 calc R U . . .
C8 C 0.5987(6) 0.7252(3) 0.0000(3) 0.0362(7) Uani 1 1 d . . . . .
H8A H 0.584965 0.698487 -0.048960 0.043 Uiso 1 1 calc R U . . .
H8AB H 0.464766 0.718486 0.039856 0.043 Uiso 1 1 calc R U . . .
C9 C 0.2241(5) 0.2957(2) 0.8575(2) 0.0282(6) Uani 1 1 d . . . . .
H9A H 0.119689 0.336017 0.813495 0.034 Uiso 1 1 calc R U . . .
H9AB H 0.357261 0.304081 0.816717 0.034 Uiso 1 1 calc R U . . .
C10 C 0.2385(5) 0.3402(2) 0.9328(2) 0.0291(6) Uani 1 1 d . . . . .
C11 C 0.8452(5) 0.8599(2) 0.1700(2) 0.0293(6) Uani 1 1 d . . . . .
C12 C 1.0024(5) 0.8259(3) 0.2298(2) 0.0329(7) Uani 1 1 d . . . . .
H12 H 1.105816 0.780319 0.220238 0.039 Uiso 1 1 calc R U . . .
C13 C 1.0105(5) 0.8578(3) 0.3039(2) 0.0341(7) Uani 1 1 d . . . . .
C14 C 0.8603(5) 0.9247(3) 0.3183(2) 0.0322(7) Uani 1 1 d . . . . .
C15 C 0.7047(5) 0.9594(3) 0.2595(3) 0.0374(7) Uani 1 1 d . . . . .
H15 H 0.602152 1.005439 0.268974 0.045 Uiso 1 1 calc R U . . .
C16 C 0.6969(5) 0.9275(3) 0.1864(2) 0.0348(7) Uani 1 1 d . . . . .
H16 H 0.588127 0.952095 0.146169 0.042 Uiso 1 1 calc R U . . .
C17 C 0.7546(5) 0.9096(3) 0.4765(2) 0.0300(6) Uani 1 1 d . . . . .
C18 C 0.7312(5) 0.9568(3) 0.5404(2) 0.0323(6) Uani 1 1 d . . . . .
H18 H 0.792382 1.022309 0.521364 0.039 Uiso 1 1 calc R U . . .
C19 C 0.5419(5) 0.8187(3) 0.6504(2) 0.0328(7) Uani 1 1 d . . . . .
C20 C 0.5611(5) 0.7726(3) 0.5857(2) 0.0335(7) Uani 1 1 d . . . . .
H20 H 0.497091 0.707988 0.603994 0.040 Uiso 1 1 calc R U . . .
C21 C 0.3936(6) 0.6687(3) 0.7823(2) 0.0374(7) Uani 1 1 d . . . . .
C22 C 0.5283(6) 0.5976(3) 0.8392(3) 0.0390(8) Uani 1 1 d . . . . .
H22 H 0.655547 0.620381 0.845411 0.047 Uiso 1 1 calc R U . . .
C23 C 0.4801(6) 0.4920(3) 0.8881(3) 0.0367(7) Uani 1 1 d . . . . .
H23 H 0.574564 0.443641 0.928124 0.044 Uiso 1 1 calc R U . . .
C24 C 0.2950(5) 0.4556(2) 0.8795(2) 0.0309(6) Uani 1 1 d . . . . .
C25 C 0.1619(5) 0.5288(3) 0.8188(2) 0.0350(7) Uani 1 1 d . . . . .
H25 H 0.036688 0.506703 0.809810 0.042 Uiso 1 1 calc R U . . .
C26 C 0.2117(6) 0.6336(3) 0.7717(2) 0.0379(7) Uani 1 1 d . . . . .
N1 N 0.6231(4) 0.9101(2) 0.6284(2) 0.0325(6) Uani 1 1 d . . . . .
N2 N 0.6702(4) 0.8199(2) 0.4975(2) 0.0329(6) Uani 1 1 d . . . . .
O1 O 0.8717(4) 0.96098(19) 0.38939(17) 0.0374(5) Uani 1 1 d . . . . .
O2 O 0.4363(5) 0.77484(19) 0.74227(18) 0.0442(6) Uani 1 1 d . . . . .
Br1A Br 1.2278(3) 0.81052(8) 0.38441(9) 0.0475(4) Uani 0.883(14) 1 d . . P B 1
Br2A Br 0.0357(4) 0.7351(3) 0.69031(14) 0.0446(10) Uani 0.67(3) 1 d . . P C 1
Br1B Br 1.188(4) 0.8048(16) 0.3822(12) 0.108(7) Uani 0.117(14) 1 d . . P B 2
Br2B Br 0.0192(17) 0.7174(16) 0.6858(7) 0.084(2) Uani 0.33(3) 1 d . . P C 2

loop_
_atom_site_aniso_label
_atom_site_aniso_U_11
_atom_site_aniso_U_22
_atom_site_aniso_U_33
_atom_site_aniso_U_23
_atom_site_aniso_U_13
_atom_site_aniso_U_12
C1A 0.178(12) 0.144(10) 0.216(13) -0.140(11) 0.060(11) -0.012(8)
C2A 0.39(4) 0.20(2) 0.29(3) -0.16(2) -0.03(3) 0.12(2)
C3A 0.178(12) 0.144(10) 0.216(13) -0.140(11) 0.060(11) -0.012(8)
C4A 0.178(12) 0.144(10) 0.216(13) -0.140(11) 0.060(11) -0.012(8)
O1A 0.42(3) 0.27(2) 0.22(2) -0.104(19) -0.06(2) 0.03(2)
C1 0.0304(15) 0.0289(14) 0.0259(14) -0.0118(12) -0.0038(11) 0.0030(11)
C2 0.0360(17) 0.0374(16) 0.0311(16) -0.0173(14) 0.0027(13) -0.0017(13)
C3 0.0471(19) 0.0393(18) 0.0285(16) -0.0170(14) 0.0075(14) -0.0060(14)
C4 0.071(3) 0.0370(18) 0.0260(16) -0.0115(14) -0.0050(16) -0.0047(17)
C5 0.053(2) 0.0318(16) 0.0326(17) -0.0118(14) -0.0183(15) 0.0066(14)
C6 0.0423(18) 0.0330(16) 0.0355(17) -0.0162(14) -0.0132(14) 0.0061(13)
C7 0.0398(17) 0.0362(16) 0.0290(15) -0.0172(14) 0.0019(13) 0.0013(13)
C8 0.0427(18) 0.0343(17) 0.0348(17) -0.0160(14) -0.0142(14) 0.0047(13)
C9 0.0297(14) 0.0313(15) 0.0241(13) -0.0130(12) -0.0019(11) 0.0019(11)
C10 0.0321(15) 0.0302(15) 0.0260(14) -0.0134(12) -0.0042(11) 0.0030(12)
C11 0.0296(15) 0.0310(15) 0.0273(14) -0.0137(12) 0.0000(11) 0.0007(11)
C12 0.0327(16) 0.0349(16) 0.0341(16) -0.0176(14) -0.0063(12) 0.0039(12)
C13 0.0360(17) 0.0360(16) 0.0300(15) -0.0140(13) -0.0027(13) -0.0026(13)
C14 0.0387(17) 0.0338(15) 0.0266(15) -0.0165(13) 0.0039(12) -0.0069(13)
C15 0.0383(17) 0.0407(17) 0.0373(17) -0.0227(15) 0.0022(14) 0.0031(14)
C16 0.0329(16) 0.0405(17) 0.0329(16) -0.0187(14) -0.0036(12) 0.0062(13)
C17 0.0324(15) 0.0331(15) 0.0256(14) -0.0136(13) -0.0036(11) 0.0002(12)
C18 0.0356(16) 0.0323(15) 0.0325(16) -0.0172(13) -0.0058(12) 0.0027(12)
C19 0.0415(17) 0.0335(15) 0.0242(14) -0.0144(13) 0.0000(12) 0.0019(13)
C20 0.0433(18) 0.0312(15) 0.0283(15) -0.0159(13) 0.0023(13) -0.0053(13)
C21 0.052(2) 0.0350(16) 0.0260(15) -0.0169(14) 0.0067(14) -0.0031(14)
C22 0.049(2) 0.0409(18) 0.0323(16) -0.0197(15) -0.0028(14) -0.0076(15)
C23 0.0422(18) 0.0388(17) 0.0316(16) -0.0168(14) -0.0081(13) 0.0009(14)
C24 0.0354(16) 0.0325(15) 0.0257(14) -0.0145(13) -0.0006(12) 0.0019(12)
C25 0.0345(16) 0.0368(17) 0.0317(16) -0.0141(14) -0.0019(13) 0.0033(13)
C26 0.0443(19) 0.0363(17) 0.0285(16) -0.0121(14) -0.0006(13) 0.0087(14)
N1 0.0391(14) 0.0318(13) 0.0291(13) -0.0155(11) -0.0060(11) 0.0032(11)
N2 0.0380(14) 0.0369(14) 0.0272(13) -0.0179(12) 0.0008(11) -0.0029(11)
O1 0.0450(13) 0.0423(13) 0.0297(11) -0.0212(10) 0.0076(10) -0.0131(10)
O2 0.0698(18) 0.0319(12) 0.0304(12) -0.0168(10) 0.0119(12) -0.0069(11)
Br1A 0.0457(5) 0.0611(7) 0.0473(6) -0.0312(5) -0.0214(4) 0.0091(4)
Br2A 0.0393(8) 0.0298(9) 0.0443(15) 0.0017(4) -0.0050(4) 0.0071(4)
Br1B 0.087(8) 0.181(15) 0.121(10) -0.117(11) -0.079(8) 0.064(8)
Br2B 0.061(2) 0.055(3) 0.102(4) -0.0041(19) -0.0080(17) 0.004(2)

loop_
_atom_type_symbol
_atom_type_description
_atom_type_scat_dispersion_real
_atom_type_scat_dispersion_imag
_atom_type_scat_source
C C 0.0181 0.0091 'International Tables Vol C Tables 4.2.6.8 and 6.1.1.4'
H H 0.0000 0.0000 'International Tables Vol C Tables 4.2.6.8 and 6.1.1.4'
N N 0.0311 0.0180 'International Tables Vol C Tables 4.2.6.8 and 6.1.1.4'
O O 0.0492 0.0322 'International Tables Vol C Tables 4.2.6.8 and 6.1.1.4'
Br Br -0.6763 1.2805 'International Tables Vol C Tables 4.2.6.8 and 6.1.1.4'

loop_
_geom_angle_atom_site_label_1
_geom_angle_atom_site_label_2
_geom_angle_atom_site_label_3
_geom_angle
_geom_angle_site_symmetry_1
_geom_angle_site_symmetry_3
_geom_angle_publ_flag
C2A C1A H1AA 109.5 . . ?
C2A C1A H1AB 109.5 . . ?
H1AA C1A H1AB 109.5 . . ?
C2A C1A H1AC 109.5 . . ?
H1AA C1A H1AC 109.5 . . ?
H1AB C1A H1AC 109.5 . . ?
O1A C2A C1A 82.3(16) . . ?
O1A C2A H2AA 114.9 . . ?
C1A C2A H2AA 114.9 . . ?
O1A C2A H2AC 114.9 . . ?
C1A C2A H2AC 114.9 . . ?
H2AA C2A H2AC 112.0 . . ?
O1A C3A C4A 93.1(18) . . ?
O1A C3A H3AA 113.1 . . ?
C4A C3A H3AA 113.1 . . ?
O1A C3A H3AB 113.1 . . ?
C4A C3A H3AB 113.1 . . ?
H3AA C3A H3AB 110.5 . . ?
C3A C4A H4AA 109.5 . . ?
C3A C4A H4AC 109.5 . . ?
H4AA C4A H4AC 109.5 . . ?
C3A C4A H4AD 109.5 . . ?
H4AA C4A H4AD 109.5 . . ?
H4AC C4A H4AD 109.5 . . ?
C3A O1A C2A 93(2) . . ?
C11 C1 C6 111.5(3) . . ?
C11 C1 C2 111.0(3) . . ?
C6 C1 C2 108.2(3) . . ?
C11 C1 C9 109.1(2) . 2_666 ?
C6 C1 C9 108.3(3) . 2_666 ?
C2 C1 C9 108.6(2) . 2_666 ?
C3 C2 C1 110.4(3) . . ?
C3 C2 H2A 109.6 . . ?
C1 C2 H2A 109.6 . . ?
C3 C2 H2AB 109.6 . . ?
C1 C2 H2AB 109.6 . . ?
H2A C2 H2AB 108.1 . . ?
C4 C3 C7 109.3(3) . . ?
C4 C3 C2 109.1(3) . . ?
C7 C3 C2 110.0(3) . . ?
C4 C3 H3 109.5 . . ?
C7 C3 H3 109.5 . . ?
C2 C3 H3 109.5 . . ?
C5 C4 C3 109.3(3) . . ?
C5 C4 H4A 109.8 . . ?
C3 C4 H4A 109.8 . . ?
C5 C4 H4AB 109.8 . . ?
C3 C4 H4AB 109.8 . . ?
H4A C4 H4AB 108.3 . . ?
C4 C5 C8 110.6(3) . . ?
C4 C5 C6 110.1(3) . . ?
C8 C5 C6 109.2(3) . . ?
C4 C5 H5 109.0 . . ?
C8 C5 H5 109.0 . . ?
C6 C5 H5 109.0 . . ?
C5 C6 C1 110.2(3) . . ?
C5 C6 H6A 109.6 . . ?
C1 C6 H6A 109.6 . . ?
C5 C6 H6AB 109.6 . . ?
C1 C6 H6AB 109.6 . . ?
H6A C6 H6AB 108.1 . . ?
C3 C7 C10 110.6(3) . 2_666 ?
C3 C7 H7A 109.5 . . ?
C10 C7 H7A 109.5 2_666 . ?
C3 C7 H7AB 109.5 . . ?
C10 C7 H7AB 109.5 2_666 . ?
H7A C7 H7AB 108.1 . . ?
C5 C8 C10 110.5(3) . 2_666 ?
C5 C8 H8A 109.5 . . ?
C10 C8 H8A 109.5 2_666 . ?
C5 C8 H8AB 109.5 . . ?
C10 C8 H8AB 109.5 2_666 . ?
H8A C8 H8AB 108.1 . . ?
C1 C9 C10 112.0(2) 2_666 . ?
C1 C9 H9A 109.2 2_666 . ?
C10 C9 H9A 109.2 . . ?
C1 C9 H9AB 109.2 2_666 . ?
C10 C9 H9AB 109.2 . . ?
H9A C9 H9AB 107.9 . . ?
C24 C10 C8 111.3(3) . 2_666 ?
C24 C10 C9 110.2(2) . . ?
C8 C10 C9 107.4(2) 2_666 . ?
C24 C10 C7 111.1(2) . 2_666 ?
C8 C10 C7 108.4(3) 2_666 2_666 ?
C9 C10 C7 108.3(3) . 2_666 ?
C12 C11 C16 117.6(3) . . ?
C12 C11 C1 120.5(3) . . ?
C16 C11 C1 121.9(3) . . ?
C11 C12 C13 120.8(3) . . ?
C11 C12 H12 119.6 . . ?
C13 C12 H12 119.6 . . ?
C14 C13 C12 120.0(3) . . ?
C14 C13 Br1B 120.4(6) . . ?
C12 C13 Br1B 119.2(6) . . ?
C14 C13 Br1A 120.0(2) . . ?
C12 C13 Br1A 120.0(3) . . ?
C15 C14 C13 119.9(3) . . ?
C15 C14 O1 119.5(3) . . ?
C13 C14 O1 120.6(3) . . ?
C14 C15 C16 119.9(3) . . ?
C14 C15 H15 120.0 . . ?
C16 C15 H15 120.0 . . ?
C15 C16 C11 121.8(3) . . ?
C15 C16 H16 119.1 . . ?
C11 C16 H16 119.1 . . ?
N2 C17 O1 120.5(3) . . ?
N2 C17 C18 123.0(3) . . ?
O1 C17 C18 116.4(3) . . ?
N1 C18 C17 120.2(3) . . ?
N1 C18 H18 119.9 . . ?
C17 C18 H18 119.9 . . ?
N1 C19 O2 113.5(3) . . ?
N1 C19 C20 123.0(3) . . ?
O2 C19 C20 123.5(3) . . ?
N2 C20 C19 119.8(3) . . ?
N2 C20 H20 120.1 . . ?
C19 C20 H20 120.1 . . ?
C22 C21 C26 119.0(3) . . ?
C22 C21 O2 119.1(3) . . ?
C26 C21 O2 121.8(3) . . ?
C21 C22 C23 120.3(3) . . ?
C21 C22 H22 119.8 . . ?
C23 C22 H22 119.8 . . ?
C22 C23 C24 121.3(3) . . ?
C22 C23 H23 119.3 . . ?
C24 C23 H23 119.3 . . ?
C25 C24 C23 117.6(3) . . ?
C25 C24 C10 120.2(3) . . ?
C23 C24 C10 122.2(3) . . ?
C26 C25 C24 120.2(3) . . ?
C26 C25 H25 119.9 . . ?
C24 C25 H25 119.9 . . ?
C25 C26 C21 121.6(3) . . ?
C25 C26 Br2A 121.7(3) . . ?
C21 C26 Br2A 116.8(3) . . ?
C25 C26 Br2B 113.1(8) . . ?
C21 C26 Br2B 125.2(8) . . ?
C19 N1 C18 116.8(3) . . ?
C17 N2 C20 117.1(3) . . ?
C17 O1 C14 115.7(2) . . ?
C19 O2 C21 117.5(2) . . ?

loop_
_geom_bond_atom_site_label_1
_geom_bond_atom_site_label_2
_geom_bond_distance
_geom_bond_site_symmetry_2
_geom_bond_publ_flag
C1A C2A 1.649(19) . ?
C1A H1AA 0.9800 . ?
C1A H1AB 0.9800 . ?
C1A H1AC 0.9800 . ?
C2A O1A 1.613(19) . ?
C2A H2AA 0.9900 . ?
C2A H2AC 0.9900 . ?
C3A O1A 1.53(3) . ?
C3A C4A 1.695(18) . ?
C3A H3AA 0.9900 . ?
C3A H3AB 0.9900 . ?
C4A H4AA 0.9800 . ?
C4A H4AC 0.9800 . ?
C4A H4AD 0.9800 . ?
C1 C11 1.532(4) . ?
C1 C6 1.534(4) . ?
C1 C2 1.542(4) . ?
C1 C9 1.547(4) 2_666 ?
C2 C3 1.540(5) . ?
C2 H2A 0.9900 . ?
C2 H2AB 0.9900 . ?
C3 C4 1.528(6) . ?
C3 C7 1.534(5) . ?
C3 H3 1.0000 . ?
C4 C5 1.515(6) . ?
C4 H4A 0.9900 . ?
C4 H4AB 0.9900 . ?
C5 C8 1.527(5) . ?
C5 C6 1.533(5) . ?
C5 H5 1.0000 . ?
C6 H6A 0.9900 . ?
C6 H6AB 0.9900 . ?
C7 C10 1.549(4) 2_666 ?
C7 H7A 0.9900 . ?
C7 H7AB 0.9900 . ?
C8 C10 1.541(5) 2_666 ?
C8 H8A 0.9900 . ?
C8 H8AB 0.9900 . ?
C9 C10 1.549(4) . ?
C9 H9A 0.9900 . ?
C9 H9AB 0.9900 . ?
C10 C24 1.528(4) . ?
C11 C12 1.387(5) . ?
C11 C16 1.400(4) . ?
C12 C13 1.397(5) . ?
C12 H12 0.9500 . ?
C13 C14 1.389(5) . ?
C13 Br1B 1.67(2) . ?
C13 Br1A 1.899(4) . ?
C14 C15 1.370(5) . ?
C14 O1 1.402(4) . ?
C15 C16 1.383(5) . ?
C15 H15 0.9500 . ?
C16 H16 0.9500 . ?
C17 N2 1.319(4) . ?
C17 O1 1.363(4) . ?
C17 C18 1.394(4) . ?
C18 N1 1.336(4) . ?
C18 H18 0.9500 . ?
C19 N1 1.327(4) . ?
C19 O2 1.369(4) . ?
C19 C20 1.393(4) . ?
C20 N2 1.342(4) . ?
C20 H20 0.9500 . ?
C21 C22 1.366(6) . ?
C21 C26 1.385(6) . ?
C21 O2 1.394(4) . ?
C22 C23 1.394(5) . ?
C22 H22 0.9500 . ?
C23 C24 1.402(5) . ?
C23 H23 0.9500 . ?
C24 C25 1.396(5) . ?
C25 C26 1.385(5) . ?
C25 H25 0.9500 . ?
C26 Br2A 1.881(4) . ?
C26 Br2B 1.895(9) . ?

loop_
_geom_torsion_atom_site_label_1
_geom_torsion_atom_site_label_2
_geom_torsion_atom_site_label_3
_geom_torsion_atom_site_label_4
_geom_torsion
_geom_torsion_site_symmetry_1
_geom_torsion_site_symmetry_2
_geom_torsion_site_symmetry_3
_geom_torsion_site_symmetry_4
_geom_torsion_publ_flag
C4A C3A O1A C2A 168(2) . . . . ?
C1A C2A O1A C3A -152(2) . . . . ?
C11 C1 C2 C3 178.2(3) . . . . ?
C6 C1 C2 C3 -59.1(3) . . . . ?
C9 C1 C2 C3 58.2(3) 2_666 . . . ?
C1 C2 C3 C4 60.2(4) . . . . ?
C1 C2 C3 C7 -59.6(4) . . . . ?
C7 C3 C4 C5 60.2(4) . . . . ?
C2 C3 C4 C5 -60.1(4) . . . . ?
C3 C4 C5 C8 -60.2(4) . . . . ?
C3 C4 C5 C6 60.5(4) . . . . ?
C4 C5 C6 C1 -60.4(4) . . . . ?
C8 C5 C6 C1 61.1(4) . . . . ?
C11 C1 C6 C5 -178.9(3) . . . . ?
C2 C1 C6 C5 58.7(4) . . . . ?
C9 C1 C6 C5 -58.7(3) 2_666 . . . ?
C4 C3 C7 C10 -60.1(3) . . . 2_666 ?
C2 C3 C7 C10 59.6(4) . . . 2_666 ?
C4 C5 C8 C10 59.4(4) . . . 2_666 ?
C6 C5 C8 C10 -61.8(4) . . . 2_666 ?
C1 C9 C10 C24 180.0(2) 2_666 . . . ?
C1 C9 C10 C8 58.5(3) 2_666 . . 2_666 ?
C1 C9 C10 C7 -58.3(3) 2_666 . . 2_666 ?
C6 C1 C11 C12 -170.5(3) . . . . ?
C2 C1 C11 C12 -49.8(4) . . . . ?
C9 C1 C11 C12 69.8(4) 2_666 . . . ?
C6 C1 C11 C16 11.4(4) . . . . ?
C2 C1 C11 C16 132.1(3) . . . . ?
C9 C1 C11 C16 -108.2(3) 2_666 . . . ?
C16 C11 C12 C13 0.4(5) . . . . ?
C1 C11 C12 C13 -177.7(3) . . . . ?
C11 C12 C13 C14 -0.2(5) . . . . ?
C11 C12 C13 Br1B 173.3(11) . . . . ?
C11 C12 C13 Br1A -179.8(2) . . . . ?
C12 C13 C14 C15 -0.2(5) . . . . ?
Br1B C13 C14 C15 -173.6(11) . . . . ?
Br1A C13 C14 C15 179.4(3) . . . . ?
C12 C13 C14 O1 -177.1(3) . . . . ?
Br1B C13 C14 O1 9.4(12) . . . . ?
Br1A C13 C14 O1 2.5(4) . . . . ?
C13 C14 C15 C16 0.3(5) . . . . ?
O1 C14 C15 C16 177.3(3) . . . . ?
C14 C15 C16 C11 -0.1(5) . . . . ?
C12 C11 C16 C15 -0.3(5) . . . . ?
C1 C11 C16 C15 177.8(3) . . . . ?
N2 C17 C18 N1 1.5(5) . . . . ?
O1 C17 C18 N1 -178.3(3) . . . . ?
N1 C19 C20 N2 1.8(6) . . . . ?
O2 C19 C20 N2 -178.9(3) . . . . ?
C26 C21 C22 C23 -2.0(5) . . . . ?
O2 C21 C22 C23 173.6(3) . . . . ?
C21 C22 C23 C24 0.9(5) . . . . ?
C22 C23 C24 C25 1.0(5) . . . . ?
C22 C23 C24 C10 -179.7(3) . . . . ?
C8 C10 C24 C25 -176.7(3) 2_666 . . . ?
C9 C10 C24 C25 64.2(4) . . . . ?
C7 C10 C24 C25 -55.9(4) 2_666 . . . ?
C8 C10 C24 C23 4.0(4) 2_666 . . . ?
C9 C10 C24 C23 -115.1(3) . . . . ?
C7 C10 C24 C23 124.9(3) 2_666 . . . ?
C23 C24 C25 C26 -1.7(5) . . . . ?
C10 C24 C25 C26 179.0(3) . . . . ?
C24 C25 C26 C21 0.6(5) . . . . ?
C24 C25 C26 Br2A -179.4(3) . . . . ?
C24 C25 C26 Br2B 175.7(6) . . . . ?
C22 C21 C26 C25 1.3(5) . . . . ?
O2 C21 C26 C25 -174.2(3) . . . . ?
C22 C21 C26 Br2A -178.8(3) . . . . ?
O2 C21 C26 Br2A 5.7(4) . . . . ?
C22 C21 C26 Br2B -173.2(7) . . . . ?
O2 C21 C26 Br2B 11.3(8) . . . . ?
O2 C19 N1 C18 179.0(3) . . . . ?
C20 C19 N1 C18 -1.7(5) . . . . ?
C17 C18 N1 C19 0.1(5) . . . . ?
O1 C17 N2 C20 178.4(3) . . . . ?
C18 C17 N2 C20 -1.4(5) . . . . ?
C19 C20 N2 C17 -0.2(5) . . . . ?
N2 C17 O1 C14 12.7(5) . . . . ?
C18 C17 O1 C14 -167.5(3) . . . . ?
C15 C14 O1 C17 83.9(4) . . . . ?
C13 C14 O1 C17 -99.1(4) . . . . ?
N1 C19 O2 C21 -163.1(3) . . . . ?
C20 C19 O2 C21 17.5(5) . . . . ?
C22 C21 O2 C19 91.6(4) . . . . ?
C26 C21 O2 C19 -92.9(4) . . . . ?
